data_7150535
loop_
_publ_author_name
'Breen, David'
'Kennedy, Alan R.'
'Suckling, Colin J.'

_publ_section_title
;
 A divergent synthesis of minor groove binders with tail group
 variation
;
_journal_issue 1
_journal_name_full 'Organic &amp; Biomolecular Chemistry'
_journal_page_first 178
_journal_page_last 186
_journal_paper_doi 10.1039/b814452d
_journal_volume 7
_journal_year 2009
_chemical_formula_sum 'C12 H20 N5 O4 P S'
_chemical_formula_weight 361.36
_chemical_name_systematic
;
?
;
_space_group_IT_number 14
_symmetry_cell_setting monoclinic
_symmetry_space_group_name_Hall '-P 2yn'
_symmetry_space_group_name_H-M 'P 1 21/n 1'
_atom_sites_solution_hydrogens geom
_atom_sites_solution_primary direct
_atom_sites_solution_secondary difmap
_audit_creation_method SHELXL-97
_cell_angle_alpha 90.00
_cell_angle_beta 98.184(2)
_cell_angle_gamma 90.00
_cell_formula_units_Z 12
_cell_length_a 18.0006(6)
_cell_length_b 10.8282(3)
_cell_length_c 25.5950(9)
_cell_measurement_reflns_used 9756
_cell_measurement_temperature 120(2)
_cell_measurement_theta_max 27.48
_cell_measurement_theta_min 2.91
_cell_volume 4938.0(3)
_computing_structure_refinement 'SHELXL-97 (Sheldrick, 1997)'
_diffrn_ambient_temperature 120(2)
_diffrn_measured_fraction_theta_full 0.973
_diffrn_measured_fraction_theta_max 0.973
_diffrn_measurement_device_type 'Apex II'
_diffrn_measurement_method '\f and \w scans'
_diffrn_radiation_monochromator '10cm confocal mirrors'
_diffrn_radiation_source 'FR591 rotating anode'
_diffrn_radiation_type MoK\a
_diffrn_radiation_wavelength 0.71073
_diffrn_reflns_av_R_equivalents 0.0654
_diffrn_reflns_av_sigmaI/netI 0.1164
_diffrn_reflns_limit_h_max 20
_diffrn_reflns_limit_h_min -20
_diffrn_reflns_limit_k_max 12
_diffrn_reflns_limit_k_min -12
_diffrn_reflns_limit_l_max 29
_diffrn_reflns_limit_l_min -29
_diffrn_reflns_number 36539
_diffrn_reflns_theta_full 24.00
_diffrn_reflns_theta_max 24.00
_diffrn_reflns_theta_min 2.96
_exptl_absorpt_coefficient_mu 0.321
_exptl_absorpt_correction_T_max 1.000
_exptl_absorpt_correction_T_min 0.844
_exptl_absorpt_correction_type multi-scan
_exptl_absorpt_process_details sadabs
_exptl_crystal_colour colourless
_exptl_crystal_density_diffrn 1.458
_exptl_crystal_density_method 'not measured'
_exptl_crystal_description block
_exptl_crystal_F_000 2280
_exptl_crystal_size_max 0.10
_exptl_crystal_size_mid 0.08
_exptl_crystal_size_min 0.05
_refine_diff_density_max 0.487
_refine_diff_density_min -0.495
_refine_diff_density_rms 0.119
_refine_ls_extinction_method none
_refine_ls_goodness_of_fit_ref 1.085
_refine_ls_hydrogen_treatment constr
_refine_ls_matrix_type full
_refine_ls_number_parameters 621
_refine_ls_number_reflns 28548
_refine_ls_number_restraints 0
_refine_ls_restrained_S_all 1.085
_refine_ls_R_factor_all 0.1381
_refine_ls_R_factor_gt 0.0904
_refine_ls_shift/su_max 0.002
_refine_ls_shift/su_mean 0.000
_refine_ls_structure_factor_coef Fsqd
_refine_ls_weighting_details 'calc w=1/[\s^2^(Fo^2^)+(0.0000P)^2^+27.3915P] where P=(Fo^2^+2Fc^2^)/3'
_refine_ls_weighting_scheme calc
_refine_ls_wR_factor_gt 0.1730
_refine_ls_wR_factor_ref 0.2004
_reflns_number_gt 19205
_reflns_number_total 28548
_reflns_threshold_expression I>2\s(I)
_cod_data_source_file b814452d.txt
_cod_data_source_block foox
_cod_original_sg_symbol_H-M P21/n
_cod_database_code 7150535

loop_
_symmetry_equiv_pos_as_xyz
'x, y, z'
'-x+1/2, y+1/2, -z+1/2'
'-x, -y, -z'
'x-1/2, -y-1/2, z-1/2'

loop_
_atom_site_label
_atom_site_type_symbol
_atom_site_fract_x
_atom_site_fract_y
_atom_site_fract_z
_atom_site_U_iso_or_equiv
_atom_site_adp_type
_atom_site_occupancy
_atom_site_symmetry_multiplicity
_atom_site_calc_flag
_atom_site_refinement_flags
_atom_site_disorder_assembly
_atom_site_disorder_group
O4A O 0.2673(4) 0.6453(7) 0.0713(3) 0.028(2) Uiso 0.50 1 d P A 1
N3A N 0.2023(4) 0.7767(7) 0.1549(3) 0.013(2) Uiso 0.50 1 d P A 1
H3A H 0.2157 0.8249 0.1302 0.015 Uiso 0.50 1 calc PR A 1
C7A C 0.2113(5) 0.6434(9) 0.1514(4) 0.013(3) Uiso 0.50 1 d P A 1
H7A1 H 0.1670 0.6079 0.1291 0.015 Uiso 0.50 1 calc PR A 1
H7A2 H 0.2143 0.6067 0.1871 0.015 Uiso 0.50 1 calc PR A 1
C8A C 0.2813(7) 0.6114(11) 0.1282(5) 0.021(4) Uiso 0.50 1 d P A 1
H8A1 H 0.3248 0.6579 0.1464 0.025 Uiso 0.50 1 calc PR A 1
H8A2 H 0.2921 0.5220 0.1322 0.025 Uiso 0.50 1 calc PR A 1
N3B N 0.2272(4) 0.7721(7) 0.1605(3) 0.016(2) Uiso 0.50 1 d P A 2
H3B H 0.2541 0.8213 0.1433 0.019 Uiso 0.50 1 calc PR A 2
O4B O 0.2885(4) 0.6338(6) 0.0756(3) 0.0099(18) Uiso 0.50 1 d P A 2
C7B C 0.2342(6) 0.6376(9) 0.1563(4) 0.016(3) Uiso 0.50 1 d P A 2
H7B1 H 0.1884 0.6037 0.1351 0.019 Uiso 0.50 1 calc PR A 2
H7B2 H 0.2391 0.6003 0.1919 0.019 Uiso 0.50 1 calc PR A 2
C8B C 0.3007(6) 0.6057(11) 0.1311(5) 0.016(3) Uiso 0.50 1 d P A 2
H8B1 H 0.3447 0.6525 0.1483 0.019 Uiso 0.50 1 calc PR A 2
H8B2 H 0.3117 0.5165 0.1360 0.019 Uiso 0.50 1 calc PR A 2
S2 S -0.21414(7) 0.39382(9) 0.39854(5) 0.0345(3) Uani 1 1 d . . .
S3 S 0.05679(7) 1.36655(9) 0.10752(4) 0.0330(3) Uani 1 1 d . . .
P2 P -0.17719(6) 0.25941(9) 0.44553(4) 0.0227(3) Uani 1 1 d . . .
P3 P 0.01723(6) 1.24876(9) 0.05330(4) 0.0226(3) Uani 1 1 d . . .
O1 O 0.22015(15) 1.3686(2) 0.20292(11) 0.0276(7) Uani 1 1 d . . .
O2 O 0.28751(16) 1.2705(2) 0.15215(11) 0.0290(7) Uani 1 1 d . . .
O3 O 0.14025(15) 0.7598(2) 0.22118(11) 0.0308(7) Uani 1 1 d . A .
O5 O -0.00362(17) 0.8711(2) 0.34487(12) 0.0372(8) Uani 1 1 d . . .
O6 O -0.11412(17) 0.7913(2) 0.34809(11) 0.0320(8) Uani 1 1 d . . .
O7 O 0.01462(16) 0.2620(2) 0.28232(12) 0.0386(8) Uani 1 1 d . . .
O8 O -0.13781(15) 0.1545(2) 0.41452(10) 0.0223(7) Uani 1 1 d . . .
O9 O -0.09893(16) 1.8427(2) 0.21878(11) 0.0313(8) Uani 1 1 d . . .
O10 O -0.03921(17) 1.7599(2) 0.15965(11) 0.0365(8) Uani 1 1 d . . .
O11 O -0.19444(16) 1.2353(2) 0.20604(11) 0.0330(8) Uani 1 1 d . B .
O12 O -0.02772(15) 1.1385(2) 0.07715(10) 0.0258(7) Uani 1 1 d . . .
N1 N 0.23978(18) 1.2734(3) 0.18260(12) 0.0189(8) Uani 1 1 d . . .
N2 N 0.13493(19) 1.0252(3) 0.22826(13) 0.0252(9) Uani 1 1 d . . .
N6 N -0.0476(2) 0.7833(3) 0.34089(13) 0.0242(9) Uani 1 1 d . . .
N7 N 0.04293(18) 0.5247(3) 0.29045(13) 0.0219(8) Uani 1 1 d . . .
N8 N -0.08135(18) 0.2822(2) 0.32856(13) 0.0221(8) Uani 1 1 d . . .
H8 H -0.1088 0.3327 0.3447 0.027 Uiso 1 1 calc R . .
N9 N -0.11431(19) 0.2821(3) 0.49785(13) 0.0295(9) Uani 1 1 d . . .
N10 N -0.24043(19) 0.1997(3) 0.47784(13) 0.0256(9) Uani 1 1 d . . .
N11 N -0.0835(2) 1.7538(3) 0.19187(13) 0.0276(9) Uani 1 1 d . . .
N12 N -0.19201(18) 1.4988(3) 0.22690(12) 0.0204(8) Uani 1 1 d . . .
N14 N -0.04143(19) 1.2927(3) 0.00180(13) 0.0266(9) Uani 1 1 d . . .
N15 N 0.07879(19) 1.1908(3) 0.01816(13) 0.0252(9) Uani 1 1 d . . .
C1 C 0.2062(2) 1.1604(3) 0.19422(15) 0.0219(10) Uani 1 1 d . . .
C2 C 0.2224(2) 1.0433(3) 0.17524(15) 0.0220(10) Uani 1 1 d . . .
H2 H 0.2576 1.0248 0.1519 0.026 Uiso 1 1 calc R . .
C3 C 0.1776(2) 0.9605(3) 0.19687(15) 0.0211(10) Uani 1 1 d . A .
C4 C 0.1511(2) 1.1472(3) 0.22680(16) 0.0220(10) Uani 1 1 d . . .
H4 H 0.1291 1.2115 0.2446 0.026 Uiso 1 1 calc R . .
C5 C 0.0795(2) 0.9765(3) 0.26077(18) 0.0348(12) Uani 1 1 d . . .
H5A H 0.0533 1.0456 0.2749 0.052 Uiso 1 1 calc R . .
H5B H 0.1055 0.9275 0.2900 0.052 Uiso 1 1 calc R . .
H5C H 0.0430 0.9244 0.2388 0.052 Uiso 1 1 calc R . .
C6 C 0.1753(2) 0.8234(3) 0.19335(16) 0.0255(10) Uani 1 1 d . . .
C9 C 0.3767(2) 0.6445(4) -0.03413(16) 0.0293(11) Uani 1 1 d . . .
H9A H 0.3564 0.5596 -0.0387 0.035 Uiso 1 1 d R A .
H9B H 0.4212 0.6513 -0.0526 0.035 Uiso 1 1 d R . .
C10 C 0.3183(2) 0.7385(4) -0.05499(16) 0.0303(11) Uani 1 1 d . A .
H10A H 0.3418 0.8169 -0.0640 0.036 Uiso 1 1 d R . .
H10B H 0.2865 0.7064 -0.0868 0.036 Uiso 1 1 d R . .
C13 C -0.0221(2) 0.6641(3) 0.32654(16) 0.0215(10) Uani 1 1 d . . .
C14 C -0.0570(2) 0.5501(3) 0.33230(15) 0.0196(10) Uani 1 1 d . . .
H14 H -0.1006 0.5356 0.3485 0.024 Uiso 1 1 calc R . .
C15 C -0.0157(2) 0.4642(3) 0.30999(15) 0.0188(10) Uani 1 1 d . . .
C16 C 0.0393(2) 0.6457(3) 0.30070(16) 0.0232(10) Uani 1 1 d . . .
H16 H 0.0729 0.7075 0.2918 0.028 Uiso 1 1 calc R . .
C17 C 0.0991(2) 0.4724(3) 0.26063(17) 0.0303(12) Uani 1 1 d . . .
H17A H 0.1308 0.5388 0.2501 0.045 Uiso 1 1 calc R . .
H17B H 0.0737 0.4305 0.2291 0.045 Uiso 1 1 calc R . .
H17C H 0.1302 0.4129 0.2828 0.045 Uiso 1 1 calc R . .
C18 C -0.0251(2) 0.3281(3) 0.30549(16) 0.0205(10) Uani 1 1 d . . .
C19 C -0.0982(2) 0.1503(3) 0.32748(15) 0.0222(10) Uani 1 1 d . . .
H19A H -0.0527 0.1035 0.3422 0.027 Uiso 1 1 calc R . .
H19B H -0.1132 0.1232 0.2905 0.027 Uiso 1 1 calc R . .
C20 C -0.1611(2) 0.1235(3) 0.35953(15) 0.0219(10) Uani 1 1 d . . .
H20A H -0.2060 0.1724 0.3455 0.026 Uiso 1 1 calc R . .
H20B H -0.1746 0.0349 0.3564 0.026 Uiso 1 1 calc R . .
C21 C -0.1470(3) 0.2610(4) 0.54654(16) 0.0345(11) Uani 1 1 d . . .
H21A H -0.1678 0.3387 0.5588 0.041 Uiso 1 1 calc R . .
H21B H -0.1086 0.2291 0.5748 0.041 Uiso 1 1 calc R . .
C22 C -0.2086(3) 0.1667(4) 0.53222(16) 0.0335(12) Uani 1 1 d . . .
H22A H -0.1879 0.0819 0.5339 0.040 Uiso 1 1 calc R . .
H22B H -0.2470 0.1727 0.5562 0.040 Uiso 1 1 calc R . .
C23 C -0.0562(2) 0.3765(4) 0.49895(19) 0.0426(13) Uani 1 1 d . . .
H23A H -0.0770 0.4569 0.5070 0.064 Uiso 1 1 calc R . .
H23B H -0.0387 0.3802 0.4645 0.064 Uiso 1 1 calc R . .
H23C H -0.0141 0.3558 0.5262 0.064 Uiso 1 1 calc R . .
C24 C -0.3005(2) 0.1216(4) 0.45206(17) 0.0372(12) Uani 1 1 d . . .
H24A H -0.2821 0.0367 0.4502 0.056 Uiso 1 1 calc R . .
H24B H -0.3170 0.1524 0.4163 0.056 Uiso 1 1 calc R . .
H24C H -0.3428 0.1232 0.4723 0.056 Uiso 1 1 calc R . .
C25 C -0.1175(2) 1.6377(3) 0.19959(15) 0.0203(10) Uani 1 1 d . . .
C26 C -0.0992(2) 1.5240(3) 0.17813(15) 0.0247(10) Uani 1 1 d . . .
H26 H -0.0624 1.5097 0.1557 0.030 Uiso 1 1 calc R . .
C27 C -0.1457(2) 1.4376(3) 0.19628(15) 0.0211(10) Uani 1 1 d . B .
C28 C -0.1738(2) 1.6198(3) 0.23001(15) 0.0223(10) Uani 1 1 d . . .
H28 H -0.1957 1.6811 0.2496 0.027 Uiso 1 1 calc R . .
C29 C -0.2518(2) 1.4455(3) 0.25387(16) 0.0259(11) Uani 1 1 d . . .
H29A H -0.2755 1.5111 0.2720 0.039 Uiso 1 1 calc R . .
H29B H -0.2300 1.3839 0.2797 0.039 Uiso 1 1 calc R . .
H29C H -0.2895 1.4059 0.2278 0.039 Uiso 1 1 calc R . .
C30 C -0.1486(3) 1.3026(3) 0.18875(16) 0.0268(11) Uani 1 1 d . . .
C33 C -0.0134(2) 1.2690(4) -0.04829(16) 0.0328(11) Uani 1 1 d . B .
H33A H 0.0100 1.3440 -0.0608 0.039 Uiso 1 1 calc R . .
H33B H -0.0546 1.2418 -0.0757 0.039 Uiso 1 1 calc R . .
C34 C 0.0443(2) 1.1670(4) -0.03554(16) 0.0282(11) Uani 1 1 d . B .
H34A H 0.0198 1.0850 -0.0383 0.034 Uiso 1 1 calc R . .
H34B H 0.0822 1.1699 -0.0600 0.034 Uiso 1 1 calc R . .
C35 C -0.0937(2) 1.3951(3) 0.00359(17) 0.0360(12) Uani 1 1 d . . .
H35A H -0.0719 1.4705 -0.0089 0.054 Uiso 1 1 calc R . .
H35B H -0.1034 1.4071 0.0400 0.054 Uiso 1 1 calc R . .
H35C H -0.1410 1.3763 -0.0191 0.054 Uiso 1 1 calc R . .
C36 C 0.1370(2) 1.1063(4) 0.04202(18) 0.0379(12) Uani 1 1 d . . .
H36A H 0.1159 1.0231 0.0434 0.057 Uiso 1 1 calc R . .
H36B H 0.1560 1.1340 0.0779 0.057 Uiso 1 1 calc R . .
H36C H 0.1782 1.1049 0.0208 0.057 Uiso 1 1 calc R . .
N13A N -0.1065(5) 1.2578(7) 0.1585(3) 0.012(2) Uiso 0.50 1 d P B 1
H13A H -0.0832 1.3079 0.1391 0.014 Uiso 0.50 1 calc PR B 1
C31A C -0.0953(6) 1.1236(10) 0.1546(5) 0.019(3) Uiso 0.50 1 d P B 1
H31A H -0.1387 1.0861 0.1321 0.023 Uiso 0.50 1 calc PR B 1
H31B H -0.0913 1.0858 0.1901 0.023 Uiso 0.50 1 calc PR B 1
C32A C -0.0248(6) 1.0993(10) 0.1312(5) 0.018(3) Uiso 0.50 1 d P B 1
H32A H 0.0174 1.1420 0.1529 0.022 Uiso 0.50 1 calc PR B 1
H32B H -0.0142 1.0095 0.1332 0.022 Uiso 0.50 1 calc PR B 1
N13B N -0.0842(5) 1.2542(7) 0.1652(3) 0.013(2) Uiso 0.50 1 d P B 2
H13B H -0.0522 1.3062 0.1541 0.016 Uiso 0.50 1 calc PR B 2
C31B C -0.0729(6) 1.1237(10) 0.1600(5) 0.019(3) Uiso 0.50 1 d P B 2
H31C H -0.1180 1.0870 0.1391 0.023 Uiso 0.50 1 calc PR B 2
H31D H -0.0664 1.0852 0.1954 0.023 Uiso 0.50 1 calc PR B 2
C32B C -0.0045(6) 1.0955(10) 0.1333(5) 0.016(3) Uiso 0.50 1 d P B 2
H32C H 0.0401 1.1414 0.1502 0.019 Uiso 0.50 1 calc PR B 2
H32D H 0.0069 1.0060 0.1345 0.019 Uiso 0.50 1 calc PR B 2
P1A P 0.33514(19) 0.7333(3) 0.04869(13) 0.0196(11) Uiso 0.50 1 d P . .
P1B P 0.31788(19) 0.7438(3) 0.04297(14) 0.0194(11) Uiso 0.50 1 d P . .
S1A S 0.34004(14) 0.8897(2) 0.08768(9) 0.0219(6) Uiso 0.50 1 d P A .
S1B S 0.36914(15) 0.8659(2) 0.09680(10) 0.0278(7) Uiso 0.50 1 d P A .
N4 N 0.3965(9) 0.6849(12) 0.0233(6) 0.032(5) Uiso 0.50 1 d P A 1
N5 N 0.2687(6) 0.7494(10) -0.0153(4) 0.023(4) Uiso 0.50 1 d P A 1
C11 C 0.4539(7) 0.6262(10) 0.0569(5) 0.040(3) Uiso 0.50 1 d P A 1
H11A H 0.4635 0.6713 0.0903 0.060 Uiso 0.50 1 calc PR A 1
H11B H 0.4997 0.6247 0.0402 0.060 Uiso 0.50 1 calc PR A 1
H11C H 0.4387 0.5414 0.0635 0.060 Uiso 0.50 1 calc PR A 1
C12A C 0.2231(6) 0.8593(9) -0.0103(4) 0.032(3) Uiso 0.50 1 d P A 1
H12A H 0.2536 0.9334 -0.0130 0.048 Uiso 0.50 1 calc PR A 1
H12B H 0.2050 0.8584 0.0240 0.048 Uiso 0.50 1 calc PR A 1
H12C H 0.1802 0.8598 -0.0385 0.048 Uiso 0.50 1 calc PR A 1
C11B C 0.4558(7) 0.5832(10) 0.0501(4) 0.037(3) Uiso 0.50 1 d P A 2
H11D H 0.4368 0.4987 0.0512 0.056 Uiso 0.50 1 calc PR A 2
H11E H 0.4685 0.6147 0.0862 0.056 Uiso 0.50 1 calc PR A 2
H11F H 0.5008 0.5837 0.0325 0.056 Uiso 0.50 1 calc PR A 2
C12B C 0.2076(5) 0.8344(9) -0.0273(4) 0.022(2) Uiso 0.50 1 d P A 2
H12D H 0.1768 0.8420 0.0012 0.033 Uiso 0.50 1 calc PR A 2
H12E H 0.1795 0.7891 -0.0569 0.033 Uiso 0.50 1 calc PR A 2
H12F H 0.2201 0.9169 -0.0391 0.033 Uiso 0.50 1 calc PR A 2
N4B N 0.3966(8) 0.6642(12) 0.0200(5) 0.022(4) Uiso 0.50 1 d P A 2
N5B N 0.2804(6) 0.7640(9) -0.0070(4) 0.016(3) Uiso 0.50 1 d P A 2

loop_
_atom_site_aniso_label
_atom_site_aniso_U_11
_atom_site_aniso_U_22
_atom_site_aniso_U_33
_atom_site_aniso_U_23
_atom_site_aniso_U_13
_atom_site_aniso_U_12
S2 0.0497(8) 0.0250(6) 0.0329(7) 0.0077(5) 0.0201(7) 0.0117(6)
S3 0.0536(8) 0.0224(6) 0.0248(7) -0.0036(5) 0.0117(6) -0.0069(6)
P2 0.0265(7) 0.0213(6) 0.0215(6) -0.0011(5) 0.0077(6) -0.0035(5)
P3 0.0333(7) 0.0173(5) 0.0182(6) 0.0001(5) 0.0071(6) 0.0019(5)
O1 0.0367(19) 0.0129(14) 0.0346(19) -0.0023(13) 0.0099(16) 0.0010(13)
O2 0.0409(19) 0.0234(15) 0.0255(17) -0.0029(12) 0.0139(17) -0.0081(14)
O3 0.0375(19) 0.0202(15) 0.0369(19) -0.0006(13) 0.0133(17) -0.0002(14)
O5 0.047(2) 0.0170(15) 0.050(2) -0.0054(14) 0.0122(18) -0.0117(16)
O6 0.041(2) 0.0249(16) 0.035(2) 0.0026(13) 0.0214(17) 0.0076(14)
O7 0.041(2) 0.0189(15) 0.062(2) -0.0063(15) 0.0268(19) -0.0013(15)
O8 0.0342(18) 0.0176(14) 0.0149(15) -0.0010(11) 0.0031(15) 0.0002(13)
O9 0.040(2) 0.0181(15) 0.0367(19) -0.0049(13) 0.0077(17) -0.0011(14)
O10 0.051(2) 0.0308(17) 0.0314(18) 0.0021(14) 0.0186(18) -0.0117(16)
O11 0.042(2) 0.0163(15) 0.042(2) 0.0004(13) 0.0096(17) -0.0028(15)
O12 0.0438(19) 0.0182(14) 0.0169(16) 0.0016(11) 0.0089(15) -0.0030(14)
N1 0.025(2) 0.0131(18) 0.0169(19) -0.0021(14) -0.0014(18) -0.0025(16)
N2 0.027(2) 0.0153(18) 0.035(2) 0.0003(15) 0.0091(19) -0.0006(16)
N6 0.036(2) 0.020(2) 0.017(2) 0.0008(15) 0.0068(19) 0.0032(19)
N7 0.021(2) 0.0143(18) 0.032(2) 0.0044(15) 0.0088(19) 0.0026(15)
N8 0.026(2) 0.0102(17) 0.032(2) -0.0006(14) 0.0106(19) 0.0011(15)
N9 0.032(2) 0.037(2) 0.020(2) -0.0111(16) 0.0047(19) -0.0147(18)
N10 0.027(2) 0.030(2) 0.021(2) 0.0033(15) 0.0067(19) -0.0065(17)
N11 0.040(2) 0.0208(19) 0.022(2) 0.0017(16) 0.004(2) 0.0003(18)
N12 0.029(2) 0.0133(17) 0.0175(19) 0.0027(14) -0.0025(18) -0.0041(16)
N14 0.034(2) 0.0264(19) 0.020(2) 0.0028(15) 0.0053(19) 0.0078(17)
N15 0.032(2) 0.0215(18) 0.022(2) -0.0051(15) 0.0030(19) 0.0052(17)
C1 0.028(3) 0.014(2) 0.022(2) 0.0011(17) -0.001(2) -0.0051(19)
C2 0.029(3) 0.022(2) 0.014(2) 0.0038(17) -0.002(2) -0.002(2)
C3 0.028(3) 0.013(2) 0.023(2) -0.0024(17) 0.005(2) -0.0032(19)
C4 0.019(2) 0.011(2) 0.036(3) 0.0019(18) 0.001(2) -0.0004(18)
C5 0.030(3) 0.019(2) 0.058(3) 0.002(2) 0.017(3) 0.002(2)
C6 0.031(3) 0.020(2) 0.024(3) 0.0034(19) -0.003(2) -0.004(2)
C9 0.029(3) 0.033(2) 0.027(3) -0.001(2) 0.010(2) 0.002(2)
C10 0.038(3) 0.034(2) 0.021(3) 0.001(2) 0.011(2) 0.005(2)
C13 0.021(2) 0.019(2) 0.027(3) -0.0013(18) 0.010(2) 0.0013(19)
C14 0.022(2) 0.023(2) 0.016(2) 0.0000(17) 0.007(2) -0.0052(19)
C15 0.022(2) 0.013(2) 0.021(2) 0.0019(17) 0.000(2) -0.0005(18)
C16 0.025(3) 0.014(2) 0.029(3) 0.0024(18) 0.001(2) -0.0017(19)
C17 0.024(3) 0.026(2) 0.046(3) 0.003(2) 0.020(2) 0.003(2)
C18 0.015(2) 0.020(2) 0.025(3) 0.0026(18) -0.001(2) 0.0022(19)
C19 0.030(3) 0.013(2) 0.022(2) -0.0014(17) 0.002(2) -0.0056(19)
C20 0.025(3) 0.016(2) 0.023(2) 0.0014(17) -0.002(2) -0.0008(19)
C21 0.048(3) 0.040(3) 0.015(2) -0.001(2) 0.002(2) 0.004(3)
C22 0.044(3) 0.035(3) 0.023(3) 0.004(2) 0.010(3) -0.001(2)
C23 0.028(3) 0.039(3) 0.061(4) -0.025(2) 0.007(3) -0.020(2)
C24 0.030(3) 0.043(3) 0.040(3) -0.001(2) 0.008(3) -0.008(2)
C25 0.033(3) 0.011(2) 0.017(2) 0.0031(16) 0.003(2) -0.0034(19)
C26 0.037(3) 0.022(2) 0.013(2) 0.0030(17) 0.001(2) -0.002(2)
C27 0.032(3) 0.021(2) 0.010(2) -0.0025(17) 0.002(2) 0.002(2)
C28 0.029(3) 0.015(2) 0.020(2) 0.0013(17) -0.003(2) -0.0003(19)
C29 0.030(3) 0.016(2) 0.031(3) 0.0033(18) 0.004(2) 0.004(2)
C30 0.045(3) 0.018(2) 0.016(2) 0.0003(18) 0.001(2) -0.001(2)
C33 0.042(3) 0.033(2) 0.025(3) 0.003(2) 0.009(2) 0.001(2)
C34 0.029(3) 0.030(2) 0.026(3) 0.001(2) 0.007(2) 0.004(2)
C35 0.031(3) 0.033(3) 0.047(3) 0.007(2) 0.014(3) 0.006(2)
C36 0.038(3) 0.033(3) 0.043(3) 0.002(2) 0.006(3) 0.011(2)

loop_
_atom_type_symbol
_atom_type_description
_atom_type_scat_dispersion_real
_atom_type_scat_dispersion_imag
_atom_type_scat_source
S S 0.1246 0.1234 'International Tables Vol C Tables 4.2.6.8 and 6.1.1.4'
P P 0.1023 0.0942 'International Tables Vol C Tables 4.2.6.8 and 6.1.1.4'
O O 0.0106 0.0060 'International Tables Vol C Tables 4.2.6.8 and 6.1.1.4'
N N 0.0061 0.0033 'International Tables Vol C Tables 4.2.6.8 and 6.1.1.4'
C C 0.0033 0.0016 'International Tables Vol C Tables 4.2.6.8 and 6.1.1.4'
H H 0.0000 0.0000 'International Tables Vol C Tables 4.2.6.8 and 6.1.1.4'

loop_
_geom_angle_atom_site_label_1
_geom_angle_atom_site_label_2
_geom_angle_atom_site_label_3
_geom_angle
_geom_angle_site_symmetry_1
_geom_angle_site_symmetry_3
_geom_angle_publ_flag
C8A O4A P1B 124.6(7) . . ?
C8A O4A P1A 116.0(7) . . ?
P1B O4A P1A 11.47(19) . . ?
C6 N3A C7A 120.2(7) . . ?
C6 N3A H3A 119.9 . . ?
C7A N3A H3A 119.9 . . ?
N3A C7A C8A 111.0(8) . . ?
N3A C7A H7A1 109.4 . . ?
C8A C7A H7A1 109.4 . . ?
N3A C7A H7A2 109.4 . . ?
C8A C7A H7A2 109.4 . . ?
H7A1 C7A H7A2 108.0 . . ?
O4A C8A C7A 107.2(9) . . ?
O4A C8A H8A1 110.3 . . ?
C7A C8A H8A1 110.3 . . ?
O4A C8A H8A2 110.3 . . ?
C7A C8A H8A2 110.3 . . ?
H8A1 C8A H8A2 108.5 . . ?
C6 N3B C7B 119.4(7) . . ?
C6 N3B H3B 120.3 . . ?
C7B N3B H3B 120.3 . . ?
C8B O4B P1A 123.9(7) . . ?
C8B O4B P1B 131.5(7) . . ?
P1A O4B P1B 12.43(19) . . ?
N3B C7B C8B 110.3(8) . . ?
N3B C7B H7B1 109.6 . . ?
C8B C7B H7B1 109.6 . . ?
N3B C7B H7B2 109.6 . . ?
C8B C7B H7B2 109.6 . . ?
H7B1 C7B H7B2 108.1 . . ?
O4B C8B C7B 111.3(9) . . ?
O4B C8B H8B1 109.4 . . ?
C7B C8B H8B1 109.4 . . ?
O4B C8B H8B2 109.4 . . ?
C7B C8B H8B2 109.4 . . ?
H8B1 C8B H8B2 108.0 . . ?
O8 P2 N10 110.99(15) . . ?
O8 P2 N9 101.94(16) . . ?
N10 P2 N9 95.47(17) . . ?
O8 P2 S2 111.09(11) . . ?
N10 P2 S2 114.09(14) . . ?
N9 P2 S2 121.83(13) . . ?
O12 P3 N14 102.65(16) . . ?
O12 P3 N15 109.73(15) . . ?
N14 P3 N15 94.48(17) . . ?
O12 P3 S3 111.63(11) . . ?
N14 P3 S3 120.85(12) . . ?
N15 P3 S3 115.68(14) . . ?
C20 O8 P2 123.8(2) . . ?
C32A O12 C32B 13.9(6) . . ?
C32A O12 P3 129.1(5) . . ?
C32B O12 P3 120.2(5) . . ?
O1 N1 O2 123.6(3) . . ?
O1 N1 C1 118.6(3) . . ?
O2 N1 C1 117.7(3) . . ?
C4 N2 C3 109.8(3) . . ?
C4 N2 C5 121.8(3) . . ?
C3 N2 C5 128.4(3) . . ?
O5 N6 O6 123.8(3) . . ?
O5 N6 C13 119.3(3) . . ?
O6 N6 C13 116.9(3) . . ?
C16 N7 C15 109.2(3) . . ?
C16 N7 C17 122.4(3) . . ?
C15 N7 C17 128.2(3) . . ?
C18 N8 C19 121.5(3) . . ?
C18 N8 H8 119.2 . . ?
C19 N8 H8 119.2 . . ?
C23 N9 C21 117.6(3) . . ?
C23 N9 P2 121.9(3) . . ?
C21 N9 P2 110.8(3) . . ?
C24 N10 C22 116.9(3) . . ?
C24 N10 P2 121.8(3) . . ?
C22 N10 P2 111.7(3) . . ?
O10 N11 O9 123.5(3) . . ?
O10 N11 C25 118.3(3) . . ?
O9 N11 C25 118.3(3) . . ?
C28 N12 C27 109.6(3) . . ?
C28 N12 C29 122.6(3) . . ?
C27 N12 C29 127.8(3) . . ?
C35 N14 C33 117.6(3) . . ?
C35 N14 P3 122.7(3) . . ?
C33 N14 P3 113.0(3) . . ?
C34 N15 C36 118.1(3) . . ?
C34 N15 P3 110.8(3) . . ?
C36 N15 P3 120.6(3) . . ?
C4 C1 C2 108.4(3) . . ?
C4 C1 N1 125.3(3) . . ?
C2 C1 N1 126.3(3) . . ?
C3 C2 C1 106.7(3) . . ?
C3 C2 H2 126.7 . . ?
C1 C2 H2 126.7 . . ?
C2 C3 N2 108.1(3) . . ?
C2 C3 C6 129.8(3) . . ?
N2 C3 C6 121.9(3) . . ?
N2 C4 C1 107.0(3) . . ?
N2 C4 H4 126.5 . . ?
C1 C4 H4 126.5 . . ?
N2 C5 H5A 109.5 . . ?
N2 C5 H5B 109.5 . . ?
H5A C5 H5B 109.5 . . ?
N2 C5 H5C 109.5 . . ?
H5A C5 H5C 109.5 . . ?
H5B C5 H5C 109.5 . . ?
O3 C6 N3A 120.9(5) . . ?
O3 C6 N3B 123.1(4) . . ?
N3A C6 N3B 17.5(5) . . ?
O3 C6 C3 122.5(4) . . ?
N3A C6 C3 115.8(5) . . ?
N3B C6 C3 113.7(4) . . ?
N4B C9 C10 108.5(6) . . ?
N4B C9 N4 8.0(9) . . ?
C10 C9 N4 101.7(6) . . ?
N4B C9 H9A 107.3 . . ?
C10 C9 H9A 111.1 . . ?
N4 C9 H9A 114.4 . . ?
N4B C9 H9B 110.5 . . ?
C10 C9 H9B 110.6 . . ?
N4 C9 H9B 110.1 . . ?
H9A C9 H9B 108.7 . . ?
N5 C10 C9 105.9(5) . . ?
N5 C10 N5B 12.1(7) . . ?
C9 C10 N5B 102.0(5) . . ?
N5 C10 H10A 114.8 . . ?
C9 C10 H10A 111.3 . . ?
N5B C10 H10A 106.8 . . ?
N5 C10 H10B 105.3 . . ?
C9 C10 H10B 110.4 . . ?
N5B C10 H10B 117.2 . . ?
H10A C10 H10B 109.0 . . ?
C16 C13 C14 109.0(3) . . ?
C16 C13 N6 124.0(3) . . ?
C14 C13 N6 126.9(3) . . ?
C15 C14 C13 106.1(3) . . ?
C15 C14 H14 127.0 . . ?
C13 C14 H14 127.0 . . ?
C14 C15 N7 108.3(3) . . ?
C14 C15 C18 130.2(3) . . ?
N7 C15 C18 121.4(3) . . ?
N7 C16 C13 107.4(3) . . ?
N7 C16 H16 126.3 . . ?
C13 C16 H16 126.3 . . ?
N7 C17 H17A 109.5 . . ?
N7 C17 H17B 109.5 . . ?
H17A C17 H17B 109.5 . . ?
N7 C17 H17C 109.5 . . ?
H17A C17 H17C 109.5 . . ?
H17B C17 H17C 109.5 . . ?
O7 C18 N8 121.9(3) . . ?
O7 C18 C15 123.4(3) . . ?
N8 C18 C15 114.7(3) . . ?
N8 C19 C20 110.2(3) . . ?
N8 C19 H19A 109.6 . . ?
C20 C19 H19A 109.6 . . ?
N8 C19 H19B 109.6 . . ?
C20 C19 H19B 109.6 . . ?
H19A C19 H19B 108.1 . . ?
O8 C20 C19 110.3(3) . . ?
O8 C20 H20A 109.6 . . ?
C19 C20 H20A 109.6 . . ?
O8 C20 H20B 109.6 . . ?
C19 C20 H20B 109.6 . . ?
H20A C20 H20B 108.1 . . ?
N9 C21 C22 105.5(3) . . ?
N9 C21 H21A 110.6 . . ?
C22 C21 H21A 110.6 . . ?
N9 C21 H21B 110.6 . . ?
C22 C21 H21B 110.6 . . ?
H21A C21 H21B 108.8 . . ?
N10 C22 C21 103.8(3) . . ?
N10 C22 H22A 111.0 . . ?
C21 C22 H22A 111.0 . . ?
N10 C22 H22B 111.0 . . ?
C21 C22 H22B 111.0 . . ?
H22A C22 H22B 109.0 . . ?
N9 C23 H23A 109.5 . . ?
N9 C23 H23B 109.5 . . ?
H23A C23 H23B 109.5 . . ?
N9 C23 H23C 109.5 . . ?
H23A C23 H23C 109.5 . . ?
H23B C23 H23C 109.5 . . ?
N10 C24 H24A 109.5 . . ?
N10 C24 H24B 109.5 . . ?
H24A C24 H24B 109.5 . . ?
N10 C24 H24C 109.5 . . ?
H24A C24 H24C 109.5 . . ?
H24B C24 H24C 109.5 . . ?
C28 C25 C26 109.2(3) . . ?
C28 C25 N11 124.7(3) . . ?
C26 C25 N11 126.1(3) . . ?
C27 C26 C25 106.0(3) . . ?
C27 C26 H26 127.0 . . ?
C25 C26 H26 127.0 . . ?
C26 C27 N12 107.9(3) . . ?
C26 C27 C30 129.8(4) . . ?
N12 C27 C30 122.2(3) . . ?
N12 C28 C25 107.2(3) . . ?
N12 C28 H28 126.4 . . ?
C25 C28 H28 126.4 . . ?
N12 C29 H29A 109.5 . . ?
N12 C29 H29B 109.5 . . ?
H29A C29 H29B 109.5 . . ?
N12 C29 H29C 109.5 . . ?
H29A C29 H29C 109.5 . . ?
H29B C29 H29C 109.5 . . ?
O11 C30 N13A 119.2(5) . . ?
O11 C30 C27 123.6(4) . . ?
N13A C30 C27 116.7(5) . . ?
O11 C30 N13B 122.9(4) . . ?
N13A C30 N13B 14.8(6) . . ?
C27 C30 N13B 112.9(4) . . ?
N14 C33 C34 104.4(3) . . ?
N14 C33 H33A 110.9 . . ?
C34 C33 H33A 110.9 . . ?
N14 C33 H33B 110.9 . . ?
C34 C33 H33B 110.9 . . ?
H33A C33 H33B 108.9 . . ?
N15 C34 C33 105.2(3) . . ?
N15 C34 H34A 110.7 . . ?
C33 C34 H34A 110.7 . . ?
N15 C34 H34B 110.7 . . ?
C33 C34 H34B 110.7 . . ?
H34A C34 H34B 108.8 . . ?
N14 C35 H35A 109.5 . . ?
N14 C35 H35B 109.5 . . ?
H35A C35 H35B 109.5 . . ?
N14 C35 H35C 109.5 . . ?
H35A C35 H35C 109.5 . . ?
H35B C35 H35C 109.5 . . ?
N15 C36 H36A 109.5 . . ?
N15 C36 H36B 109.5 . . ?
H36A C36 H36B 109.5 . . ?
N15 C36 H36C 109.5 . . ?
H36A C36 H36C 109.5 . . ?
H36B C36 H36C 109.5 . . ?
C30 N13A C31A 121.5(7) . . ?
C30 N13A H13A 119.2 . . ?
C31A N13A H13A 119.2 . . ?
N13A C31A C32A 109.4(9) . . ?
N13A C31A H31A 109.8 . . ?
C32A C31A H31A 109.8 . . ?
N13A C31A H31B 109.8 . . ?
C32A C31A H31B 109.8 . . ?
H31A C31A H31B 108.2 . . ?
O12 C32A C31A 114.4(9) . . ?
O12 C32A H32A 108.7 . . ?
C31A C32A H32A 108.7 . . ?
O12 C32A H32B 108.7 . . ?
C31A C32A H32B 108.7 . . ?
H32A C32A H32B 107.6 . . ?
C31B N13B C30 121.0(7) . . ?
C31B N13B H13B 119.5 . . ?
C30 N13B H13B 119.5 . . ?
N13B C31B C32B 111.8(9) . . ?
N13B C31B H31C 109.2 . . ?
C32B C31B H31C 109.2 . . ?
N13B C31B H31D 109.2 . . ?
C32B C31B H31D 109.2 . . ?
H31C C31B H31D 107.9 . . ?
O12 C32B C31B 103.5(8) . . ?
O12 C32B H32C 111.1 . . ?
C31B C32B H32C 111.1 . . ?
O12 C32B H32D 111.1 . . ?
C31B C32B H32D 111.1 . . ?
H32C C32B H32D 109.0 . . ?
N4 P1A O4B 115.6(6) . . ?
N4 P1A N4B 7.3(9) . . ?
O4B P1A N4B 109.0(5) . . ?
N4 P1A N5B 94.9(7) . . ?
O4B P1A N5B 102.9(5) . . ?
N4B P1A N5B 93.8(6) . . ?
N4 P1A O4A 125.0(6) . . ?
O4B P1A O4A 13.2(4) . . ?
N4B P1A O4A 117.9(5) . . ?
N5B P1A O4A 92.1(5) . . ?
N4 P1A N5 94.2(7) . . ?
O4B P1A N5 97.5(4) . . ?
N4B P1A N5 92.2(6) . . ?
N5B P1A N5 6.6(6) . . ?
O4A P1A N5 87.1(4) . . ?
N4 P1A S1B 111.1(6) . . ?
O4B P1A S1B 111.6(3) . . ?
N4B P1A S1B 117.6(6) . . ?
N5B P1A S1B 119.8(4) . . ?
O4A P1A S1B 112.0(3) . . ?
N5 P1A S1B 125.9(4) . . ?
N4 P1A S1A 123.8(6) . . ?
O4B P1A S1A 110.8(3) . . ?
N4B P1A S1A 130.9(5) . . ?
N5B P1A S1A 104.1(4) . . ?
O4A P1A S1A 106.9(3) . . ?
N5 P1A S1A 109.8(4) . . ?
S1B P1A S1A 17.72(10) . . ?
N5B P1B O4B 116.8(6) . . ?
N5B P1B N5 7.7(7) . . ?
O4B P1B N5 109.4(5) . . ?
N5B P1B O4A 106.5(6) . . ?
O4B P1B O4A 14.2(4) . . ?
N5 P1B O4A 99.6(5) . . ?
N5B P1B N4 96.0(7) . . ?
O4B P1B N4 103.2(5) . . ?
N5 P1B N4 96.3(7) . . ?
O4A P1B N4 115.3(6) . . ?
N5B P1B N4B 94.4(6) . . ?
O4B P1B N4B 98.4(5) . . ?
N5 P1B N4B 93.9(6) . . ?
O4A P1B N4B 109.9(5) . . ?
N4 P1B N4B 6.5(8) . . ?
N5B P1B S1A 116.6(5) . . ?
O4B P1B S1A 110.7(3) . . ?
N5 P1B S1A 123.1(4) . . ?
O4A P1B S1A 110.3(3) . . ?
N4 P1B S1A 111.6(5) . . ?
N4B P1B S1A 117.8(5) . . ?
N5B P1B S1B 129.9(5) . . ?
O4B P1B S1B 106.5(3) . . ?
N5 P1B S1B 137.2(4) . . ?
O4A P1B S1B 110.5(3) . . ?
N4 P1B S1B 97.4(5) . . ?
N4B P1B S1B 103.1(5) . . ?
S1A P1B S1B 17.16(9) . . ?
S1B S1A P1B 88.6(4) . . ?
S1B S1A P1A 78.5(4) . . ?
P1B S1A P1A 10.05(15) . . ?
S1A S1B P1A 83.8(4) . . ?
S1A S1B P1B 74.3(4) . . ?
P1A S1B P1B 9.50(15) . . ?
C11 N4 P1A 115.5(11) . . ?
C11 N4 C9 120.8(10) . . ?
P1A N4 C9 116.4(11) . . ?
C11 N4 P1B 124.4(11) . . ?
P1A N4 P1B 9.1(3) . . ?
C9 N4 P1B 107.7(9) . . ?
C10 N5 C12A 122.5(9) . . ?
C10 N5 P1B 109.4(7) . . ?
C12A N5 P1B 100.9(7) . . ?
C10 N5 P1A 102.9(6) . . ?
C12A N5 P1A 107.0(7) . . ?
P1B N5 P1A 6.94(19) . . ?
N4B C11B H11D 109.5 . . ?
N4B C11B H11E 109.5 . . ?
H11D C11B H11E 109.5 . . ?
N4B C11B H11F 109.5 . . ?
H11D C11B H11F 109.5 . . ?
H11E C11B H11F 109.5 . . ?
N5B C12B H12D 109.5 . . ?
N5B C12B H12E 109.5 . . ?
H12D C12B H12E 109.5 . . ?
N5B C12B H12F 109.5 . . ?
H12D C12B H12F 109.5 . . ?
H12E C12B H12F 109.5 . . ?
C9 N4B C11B 118.9(10) . . ?
C9 N4B P1A 115.5(10) . . ?
C11B N4B P1A 121.6(10) . . ?
C9 N4B P1B 106.8(9) . . ?
C11B N4B P1B 129.5(9) . . ?
P1A N4B P1B 8.6(2) . . ?
P1B N5B C10 120.4(7) . . ?
P1B N5B C12B 132.4(8) . . ?
C10 N5B C12B 106.0(7) . . ?
P1B N5B P1A 8.0(2) . . ?
C10 N5B P1A 112.4(6) . . ?
C12B N5B P1A 140.1(8) . . ?

loop_
_geom_bond_atom_site_label_1
_geom_bond_atom_site_label_2
_geom_bond_distance
_geom_bond_site_symmetry_2
_geom_bond_publ_flag
O4A C8A 1.488(14) . ?
O4A P1B 1.637(8) . ?
O4A P1A 1.713(8) . ?
N3A C6 1.263(8) . ?
N3A C7A 1.457(12) . ?
N3A H3A 0.8800 . ?
C7A C8A 1.507(14) . ?
C7A H7A1 0.9900 . ?
C7A H7A2 0.9900 . ?
C8A H8A1 0.9900 . ?
C8A H8A2 0.9900 . ?
N3B C6 1.452(8) . ?
N3B C7B 1.467(12) . ?
N3B H3B 0.8800 . ?
O4B C8B 1.439(13) . ?
O4B P1A 1.583(7) . ?
O4B P1B 1.588(7) . ?
C7B C8B 1.479(14) . ?
C7B H7B1 0.9900 . ?
C7B H7B2 0.9900 . ?
C8B H8B1 0.9900 . ?
C8B H8B2 0.9900 . ?
S2 P2 1.9440(15) . ?
S3 P3 1.9439(15) . ?
P2 O8 1.607(2) . ?
P2 N10 1.633(3) . ?
P2 N9 1.644(4) . ?
P3 O12 1.610(2) . ?
P3 N14 1.638(4) . ?
P3 N15 1.648(3) . ?
O1 N1 1.229(3) . ?
O2 N1 1.240(4) . ?
O3 C6 1.228(4) . ?
O5 N6 1.232(4) . ?
O6 N6 1.240(4) . ?
O7 C18 1.223(4) . ?
O8 C20 1.449(4) . ?
O9 N11 1.238(4) . ?
O10 N11 1.227(4) . ?
O11 C30 1.229(4) . ?
O12 C32A 1.442(12) . ?
O12 C32B 1.511(12) . ?
N1 C1 1.415(4) . ?
N2 C4 1.354(4) . ?
N2 C3 1.380(4) . ?
N2 C5 1.484(5) . ?
N6 C13 1.435(4) . ?
N7 C16 1.340(4) . ?
N7 C15 1.394(4) . ?
N7 C17 1.464(4) . ?
N8 C18 1.339(4) . ?
N8 C19 1.460(4) . ?
N8 H8 0.8800 . ?
N9 C23 1.459(5) . ?
N9 C21 1.469(5) . ?
N10 C24 1.454(5) . ?
N10 C22 1.472(5) . ?
N11 C25 1.425(4) . ?
N12 C28 1.351(4) . ?
N12 C27 1.390(4) . ?
N12 C29 1.476(4) . ?
N14 C35 1.459(5) . ?
N14 C33 1.466(5) . ?
N15 C34 1.448(5) . ?
N15 C36 1.458(5) . ?
C1 C4 1.390(5) . ?
C1 C2 1.404(5) . ?
C2 C3 1.374(5) . ?
C2 H2 0.9500 . ?
C3 C6 1.487(5) . ?
C4 H4 0.9500 . ?
C5 H5A 0.9800 . ?
C5 H5B 0.9800 . ?
C5 H5C 0.9800 . ?
C9 N4B 1.397(14) . ?
C9 C10 1.505(5) . ?
C9 N4 1.527(15) . ?
C9 H9A 0.9900 . ?
C9 H9B 0.9900 . ?
C10 N5 1.450(11) . ?
C10 N5B 1.514(10) . ?
C10 H10A 0.9900 . ?
C10 H10B 0.9900 . ?
C13 C16 1.381(5) . ?
C13 C14 1.403(5) . ?
C14 C15 1.365(5) . ?
C14 H14 0.9500 . ?
C15 C18 1.486(5) . ?
C16 H16 0.9500 . ?
C17 H17A 0.9800 . ?
C17 H17B 0.9800 . ?
C17 H17C 0.9800 . ?
C19 C20 1.517(5) . ?
C19 H19A 0.9900 . ?
C19 H19B 0.9900 . ?
C20 H20A 0.9900 . ?
C20 H20B 0.9900 . ?
C21 C22 1.514(6) . ?
C21 H21A 0.9900 . ?
C21 H21B 0.9900 . ?
C22 H22A 0.9900 . ?
C22 H22B 0.9900 . ?
C23 H23A 0.9800 . ?
C23 H23B 0.9800 . ?
C23 H23C 0.9800 . ?
C24 H24A 0.9800 . ?
C24 H24B 0.9800 . ?
C24 H24C 0.9800 . ?
C25 C28 1.376(5) . ?
C25 C26 1.406(5) . ?
C26 C27 1.379(5) . ?
C26 H26 0.9500 . ?
C27 C30 1.475(5) . ?
C28 H28 0.9500 . ?
C29 H29A 0.9800 . ?
C29 H29B 0.9800 . ?
C29 H29C 0.9800 . ?
C30 N13A 1.255(8) . ?
C30 N13B 1.478(8) . ?
C33 C34 1.519(5) . ?
C33 H33A 0.9900 . ?
C33 H33B 0.9900 . ?
C34 H34A 0.9900 . ?
C34 H34B 0.9900 . ?
C35 H35A 0.9800 . ?
C35 H35B 0.9800 . ?
C35 H35C 0.9800 . ?
C36 H36A 0.9800 . ?
C36 H36B 0.9800 . ?
C36 H36C 0.9800 . ?
N13A C31A 1.473(13) . ?
N13A H13A 0.8800 . ?
C31A C32A 1.501(14) . ?
C31A H31A 0.9900 . ?
C31A H31B 0.9900 . ?
C32A H32A 0.9900 . ?
C32A H32B 0.9900 . ?
N13B C31B 1.437(13) . ?
N13B H13B 0.8800 . ?
C31B C32B 1.523(14) . ?
C31B H31C 0.9900 . ?
C31B H31D 0.9900 . ?
C32B H32C 0.9900 . ?
C32B H32D 0.9900 . ?
P1A N4 1.456(14) . ?
P1A N4B 1.599(13) . ?
P1A N5B 1.646(12) . ?
P1A N5 1.893(12) . ?
P1A S1B 1.933(4) . ?
P1A S1A 1.961(4) . ?
P1B N5B 1.375(11) . ?
P1B N5 1.623(11) . ?
P1B N4 1.693(14) . ?
P1B N4B 1.826(14) . ?
P1B S1A 1.958(4) . ?
P1B S1B 2.034(4) . ?
S1A S1B 0.600(3) . ?
N4 C11 1.40(2) . ?
N5 C12A 1.462(14) . ?
C11 H11A 0.9800 . ?
C11 H11B 0.9800 . ?
C11 H11C 0.9800 . ?
C12A H12A 0.9800 . ?
C12A H12B 0.9800 . ?
C12A H12C 0.9800 . ?
C11B N4B 1.505(18) . ?
C11B H11D 0.9800 . ?
C11B H11E 0.9800 . ?
C11B H11F 0.9800 . ?
C12B N5B 1.541(14) . ?
C12B H12D 0.9800 . ?
C12B H12E 0.9800 . ?
C12B H12F 0.9800 . ?

loop_
_geom_torsion_atom_site_label_1
_geom_torsion_atom_site_label_2
_geom_torsion_atom_site_label_3
_geom_torsion_atom_site_label_4
_geom_torsion
_geom_torsion_site_symmetry_1
_geom_torsion_site_symmetry_2
_geom_torsion_site_symmetry_3
_geom_torsion_site_symmetry_4
_geom_torsion_publ_flag
C6 N3A C7A C8A -144.2(9) . . . . ?
P1B O4A C8A C7A 121.1(8) . . . . ?
P1A O4A C8A C7A 130.0(7) . . . . ?
N3A C7A C8A O4A -70.7(11) . . . . ?
C6 N3B C7B C8B -167.6(8) . . . . ?
P1A O4B C8B C7B 116.1(9) . . . . ?
P1B O4B C8B C7B 103.6(10) . . . . ?
N3B C7B C8B O4B -72.3(11) . . . . ?
N10 P2 O8 C20 95.6(3) . . . . ?
N9 P2 O8 C20 -163.8(3) . . . . ?
S2 P2 O8 C20 -32.5(3) . . . . ?
N14 P3 O12 C32A -149.4(6) . . . . ?
N15 P3 O12 C32A 111.1(6) . . . . ?
S3 P3 O12 C32A -18.5(6) . . . . ?
N14 P3 O12 C32B -162.4(5) . . . . ?
N15 P3 O12 C32B 98.1(5) . . . . ?
S3 P3 O12 C32B -31.5(5) . . . . ?
O8 P2 N9 C23 92.1(3) . . . . ?
N10 P2 N9 C23 -155.1(3) . . . . ?
S2 P2 N9 C23 -32.2(3) . . . . ?
O8 P2 N9 C21 -122.7(3) . . . . ?
N10 P2 N9 C21 -9.8(3) . . . . ?
S2 P2 N9 C21 113.0(2) . . . . ?
O8 P2 N10 C24 -53.5(4) . . . . ?
N9 P2 N10 C24 -158.5(3) . . . . ?
S2 P2 N10 C24 72.9(3) . . . . ?
O8 P2 N10 C22 91.6(3) . . . . ?
N9 P2 N10 C22 -13.5(3) . . . . ?
S2 P2 N10 C22 -142.0(2) . . . . ?
O12 P3 N14 C35 95.0(3) . . . . ?
N15 P3 N14 C35 -153.6(3) . . . . ?
S3 P3 N14 C35 -30.0(3) . . . . ?
O12 P3 N14 C33 -114.4(3) . . . . ?
N15 P3 N14 C33 -3.0(3) . . . . ?
S3 P3 N14 C33 120.6(2) . . . . ?
O12 P3 N15 C34 85.9(3) . . . . ?
N14 P3 N15 C34 -19.2(3) . . . . ?
S3 P3 N15 C34 -146.7(2) . . . . ?
O12 P3 N15 C36 -58.3(3) . . . . ?
N14 P3 N15 C36 -163.4(3) . . . . ?
S3 P3 N15 C36 69.1(3) . . . . ?
O1 N1 C1 C4 0.8(6) . . . . ?
O2 N1 C1 C4 -179.0(4) . . . . ?
O1 N1 C1 C2 -179.1(4) . . . . ?
O2 N1 C1 C2 1.2(6) . . . . ?
C4 C1 C2 C3 -0.5(5) . . . . ?
N1 C1 C2 C3 179.3(4) . . . . ?
C1 C2 C3 N2 0.1(5) . . . . ?
C1 C2 C3 C6 -175.2(4) . . . . ?
C4 N2 C3 C2 0.4(5) . . . . ?
C5 N2 C3 C2 -178.6(4) . . . . ?
C4 N2 C3 C6 176.2(4) . . . . ?
C5 N2 C3 C6 -2.8(7) . . . . ?
C3 N2 C4 C1 -0.7(5) . . . . ?
C5 N2 C4 C1 178.3(4) . . . . ?
C2 C1 C4 N2 0.8(5) . . . . ?
N1 C1 C4 N2 -179.1(4) . . . . ?
C7A N3A C6 O3 -17.4(11) . . . . ?
C7A N3A C6 N3B 85(2) . . . . ?
C7A N3A C6 C3 172.4(7) . . . . ?
C7B N3B C6 O3 5.4(11) . . . . ?
C7B N3B C6 N3A -83(2) . . . . ?
C7B N3B C6 C3 176.1(7) . . . . ?
C2 C3 C6 O3 168.7(4) . . . . ?
N2 C3 C6 O3 -6.1(7) . . . . ?
C2 C3 C6 N3A -21.2(8) . . . . ?
N2 C3 C6 N3A 164.0(5) . . . . ?
C2 C3 C6 N3B -2.1(8) . . . . ?
N2 C3 C6 N3B -176.9(5) . . . . ?
N4B C9 C10 N5 -40.1(8) . . . . ?
N4 C9 C10 N5 -44.5(8) . . . . ?
N4B C9 C10 N5B -28.3(8) . . . . ?
N4 C9 C10 N5B -32.7(7) . . . . ?
O5 N6 C13 C16 -21.6(6) . . . . ?
O6 N6 C13 C16 157.7(4) . . . . ?
O5 N6 C13 C14 163.6(4) . . . . ?
O6 N6 C13 C14 -17.2(6) . . . . ?
C16 C13 C14 C15 0.3(5) . . . . ?
N6 C13 C14 C15 175.8(4) . . . . ?
C13 C14 C15 N7 -0.6(5) . . . . ?
C13 C14 C15 C18 178.6(4) . . . . ?
C16 N7 C15 C14 0.7(5) . . . . ?
C17 N7 C15 C14 -176.1(4) . . . . ?
C16 N7 C15 C18 -178.6(4) . . . . ?
C17 N7 C15 C18 4.6(7) . . . . ?
C15 N7 C16 C13 -0.5(5) . . . . ?
C17 N7 C16 C13 176.6(4) . . . . ?
C14 C13 C16 N7 0.1(5) . . . . ?
N6 C13 C16 N7 -175.5(4) . . . . ?
C19 N8 C18 O7 0.3(6) . . . . ?
C19 N8 C18 C15 179.7(3) . . . . ?
C14 C15 C18 O7 176.9(4) . . . . ?
N7 C15 C18 O7 -4.0(7) . . . . ?
C14 C15 C18 N8 -2.6(7) . . . . ?
N7 C15 C18 N8 176.5(4) . . . . ?
C18 N8 C19 C20 176.3(4) . . . . ?
P2 O8 C20 C19 117.0(3) . . . . ?
N8 C19 C20 O8 -63.3(4) . . . . ?
C23 N9 C21 C22 175.8(4) . . . . ?
P2 N9 C21 C22 28.9(4) . . . . ?
C24 N10 C22 C21 178.1(3) . . . . ?
P2 N10 C22 C21 31.1(4) . . . . ?
N9 C21 C22 N10 -36.3(4) . . . . ?
O10 N11 C25 C28 -172.8(4) . . . . ?
O9 N11 C25 C28 8.6(6) . . . . ?
O10 N11 C25 C26 7.7(6) . . . . ?
O9 N11 C25 C26 -170.8(4) . . . . ?
C28 C25 C26 C27 0.1(5) . . . . ?
N11 C25 C26 C27 179.6(4) . . . . ?
C25 C26 C27 N12 1.3(5) . . . . ?
C25 C26 C27 C30 -176.4(4) . . . . ?
C28 N12 C27 C26 -2.3(5) . . . . ?
C29 N12 C27 C26 178.8(4) . . . . ?
C28 N12 C27 C30 175.6(4) . . . . ?
C29 N12 C27 C30 -3.2(6) . . . . ?
C27 N12 C28 C25 2.4(5) . . . . ?
C29 N12 C28 C25 -178.7(4) . . . . ?
C26 C25 C28 N12 -1.5(5) . . . . ?
N11 C25 C28 N12 179.0(4) . . . . ?
C26 C27 C30 O11 -178.1(4) . . . . ?
N12 C27 C30 O11 4.4(7) . . . . ?
C26 C27 C30 N13A -5.5(8) . . . . ?
N12 C27 C30 N13A 177.1(5) . . . . ?
C26 C27 C30 N13B 10.3(7) . . . . ?
N12 C27 C30 N13B -167.1(5) . . . . ?
C35 N14 C33 C34 174.7(3) . . . . ?
P3 N14 C33 C34 22.5(4) . . . . ?
C36 N15 C34 C33 179.5(3) . . . . ?
P3 N15 C34 C33 34.3(4) . . . . ?
N14 C33 C34 N15 -34.3(4) . . . . ?
O11 C30 N13A C31A -17.2(11) . . . . ?
C27 C30 N13A C31A 169.9(8) . . . . ?
N13B C30 N13A C31A 91(3) . . . . ?
C30 N13A C31A C32A -160.7(9) . . . . ?
C32B O12 C32A C31A 165(4) . . . . ?
P3 O12 C32A C31A 111.5(8) . . . . ?
N13A C31A C32A O12 -65.9(12) . . . . ?
O11 C30 N13B C31B 1.7(11) . . . . ?
N13A C30 N13B C31B -79(2) . . . . ?
C27 C30 N13B C31B 173.3(8) . . . . ?
C30 N13B C31B C32B 178.3(8) . . . . ?
C32A O12 C32B C31B -16(3) . . . . ?
P3 O12 C32B C31B 117.4(7) . . . . ?
N13B C31B C32B O12 -68.8(11) . . . . ?
C8B O4B P1A N4 98.1(10) . . . . ?
P1B O4B P1A N4 -130.7(14) . . . . ?
C8B O4B P1A N4B 101.4(9) . . . . ?
P1B O4B P1A N4B -127.4(13) . . . . ?
C8B O4B P1A N5B -159.9(8) . . . . ?
P1B O4B P1A N5B -28.8(10) . . . . ?
C8B O4B P1A O4A -124(2) . . . . ?
P1B O4B P1A O4A 7(2) . . . . ?
C8B O4B P1A N5 -163.6(8) . . . . ?
P1B O4B P1A N5 -32.4(10) . . . . ?
C8B O4B P1A S1B -30.2(8) . . . . ?
P1B O4B P1A S1B 101.0(11) . . . . ?
C8B O4B P1A S1A -49.1(8) . . . . ?
P1B O4B P1A S1A 82.0(10) . . . . ?
C8A O4A P1A N4 94.9(11) . . . . ?
P1B O4A P1A N4 -124.9(14) . . . . ?
C8A O4A P1A O4B 47.0(19) . . . . ?
P1B O4A P1A O4B -173(2) . . . . ?
C8A O4A P1A N4B 97.0(9) . . . . ?
P1B O4A P1A N4B -122.8(14) . . . . ?
C8A O4A P1A N5B -167.6(8) . . . . ?
P1B O4A P1A N5B -27.4(11) . . . . ?
C8A O4A P1A N5 -171.9(8) . . . . ?
P1B O4A P1A N5 -31.8(10) . . . . ?
C8A O4A P1A S1B -44.1(8) . . . . ?
P1B O4A P1A S1B 96.0(11) . . . . ?
C8A O4A P1A S1A -62.2(7) . . . . ?
P1B O4A P1A S1A 78.0(11) . . . . ?
C8B O4B P1B N5B -162.5(9) . . . . ?
P1A O4B P1B N5B 141.0(13) . . . . ?
C8B O4B P1B N5 -164.6(9) . . . . ?
P1A O4B P1B N5 138.9(12) . . . . ?
C8B O4B P1B O4A -117(2) . . . . ?
P1A O4B P1B O4A -173(2) . . . . ?
C8B O4B P1B N4 93.6(10) . . . . ?
P1A O4B P1B N4 37.2(11) . . . . ?
C8B O4B P1B N4B 98.2(10) . . . . ?
P1A O4B P1B N4B 41.7(11) . . . . ?
C8B O4B P1B S1A -25.9(9) . . . . ?
P1A O4B P1B S1A -82.4(11) . . . . ?
C8B O4B P1B S1B -8.3(9) . . . . ?
P1A O4B P1B S1B -64.8(10) . . . . ?
C8A O4A P1B N5B -170.8(9) . . . . ?
P1A O4A P1B N5B 144.9(13) . . . . ?
C8A O4A P1B O4B 51.0(18) . . . . ?
P1A O4A P1B O4B 7(2) . . . . ?
C8A O4A P1B N5 -174.1(8) . . . . ?
P1A O4A P1B N5 141.5(12) . . . . ?
C8A O4A P1B N4 84.1(10) . . . . ?
P1A O4A P1B N4 39.8(11) . . . . ?
C8A O4A P1B N4B 88.1(9) . . . . ?
P1A O4A P1B N4B 43.8(11) . . . . ?
C8A O4A P1B S1A -43.4(9) . . . . ?
P1A O4A P1B S1A -87.7(11) . . . . ?
C8A O4A P1B S1B -25.1(9) . . . . ?
P1A O4A P1B S1B -69.4(11) . . . . ?
N5B P1B S1A S1B -144.4(6) . . . . ?
O4B P1B S1A S1B 78.9(5) . . . . ?
N5 P1B S1A S1B -149.1(6) . . . . ?
O4A P1B S1A S1B 94.1(5) . . . . ?
N4 P1B S1A S1B -35.5(7) . . . . ?
N4B P1B S1A S1B -33.2(6) . . . . ?
N5B P1B S1A P1A -142.6(12) . . . . ?
O4B P1B S1A P1A 80.7(10) . . . . ?
N5 P1B S1A P1A -147.3(12) . . . . ?
O4A P1B S1A P1A 95.8(10) . . . . ?
N4 P1B S1A P1A -33.7(10) . . . . ?
N4B P1B S1A P1A -31.4(9) . . . . ?
S1B P1B S1A P1A 1.8(10) . . . . ?
N4 P1A S1A S1B -48.0(8) . . . . ?
O4B P1A S1A S1B 96.1(5) . . . . ?
N4B P1A S1A S1B -46.0(8) . . . . ?
N5B P1A S1A S1B -153.9(5) . . . . ?
O4A P1A S1A S1B 109.5(5) . . . . ?
N5 P1A S1A S1B -157.4(5) . . . . ?
N4 P1A S1A P1B 133.8(13) . . . . ?
O4B P1A S1A P1B -82.1(10) . . . . ?
N4B P1A S1A P1B 135.8(13) . . . . ?
N5B P1A S1A P1B 27.9(9) . . . . ?
O4A P1A S1A P1B -68.7(9) . . . . ?
N5 P1A S1A P1B 24.4(9) . . . . ?
S1B P1A S1A P1B -178.2(10) . . . . ?
P1B S1A S1B P1A 0.32(18) . . . . ?
P1A S1A S1B P1B -0.32(18) . . . . ?
N4 P1A S1B S1A 138.5(7) . . . . ?
O4B P1A S1B S1A -90.9(5) . . . . ?
N4B P1A S1B S1A 142.1(7) . . . . ?
N5B P1A S1B S1A 29.5(6) . . . . ?
O4A P1A S1B S1A -76.6(5) . . . . ?
N5 P1A S1B S1A 26.5(6) . . . . ?
N4 P1A S1B P1B 140.4(13) . . . . ?
O4B P1A S1B P1B -89.0(10) . . . . ?
N4B P1A S1B P1B 144.0(13) . . . . ?
N5B P1A S1B P1B 31.3(10) . . . . ?
O4A P1A S1B P1B -74.7(10) . . . . ?
N5 P1A S1B P1B 28.3(9) . . . . ?
S1A P1A S1B P1B 1.8(11) . . . . ?
N5B P1B S1B S1A 42.8(7) . . . . ?
O4B P1B S1B S1A -106.8(5) . . . . ?
N5 P1B S1B S1A 39.3(7) . . . . ?
O4A P1B S1B S1A -92.4(5) . . . . ?
N4 P1B S1B S1A 147.0(6) . . . . ?
N4B P1B S1B S1A 150.2(6) . . . . ?
N5B P1B S1B P1A -135.3(13) . . . . ?
O4B P1B S1B P1A 75.1(10) . . . . ?
N5 P1B S1B P1A -138.7(13) . . . . ?
O4A P1B S1B P1A 89.5(11) . . . . ?
N4 P1B S1B P1A -31.1(10) . . . . ?
N4B P1B S1B P1A -27.9(10) . . . . ?
S1A P1B S1B P1A -178.1(11) . . . . ?
O4B P1A N4 C11 -62.9(12) . . . . ?
N4B P1A N4 C11 -89(8) . . . . ?
N5B P1A N4 C11 -169.7(11) . . . . ?
O4A P1A N4 C11 -73.7(13) . . . . ?
N5 P1A N4 C11 -163.2(11) . . . . ?
S1B P1A N4 C11 65.6(11) . . . . ?
S1A P1A N4 C11 79.7(11) . . . . ?
O4B P1A N4 C9 87.5(10) . . . . ?
N4B P1A N4 C9 62(8) . . . . ?
N5B P1A N4 C9 -19.3(10) . . . . ?
O4A P1A N4 C9 76.7(11) . . . . ?
N5 P1A N4 C9 -12.8(9) . . . . ?
S1B P1A N4 C9 -144.0(7) . . . . ?
S1A P1A N4 C9 -129.9(7) . . . . ?
O4B P1A N4 P1B 104.6(16) . . . . ?
N4B P1A N4 P1B 79(9) . . . . ?
N5B P1A N4 P1B -2.3(14) . . . . ?
O4A P1A N4 P1B 93.7(16) . . . . ?
N5 P1A N4 P1B 4.3(14) . . . . ?
S1B P1A N4 P1B -126.9(16) . . . . ?
S1A P1A N4 P1B -112.9(16) . . . . ?
N4B C9 N4 C11 36(7) . . . . ?
C10 C9 N4 C11 -175.4(10) . . . . ?
N4B C9 N4 P1A -112(8) . . . . ?
C10 C9 N4 P1A 35.9(10) . . . . ?
N4B C9 N4 P1B -115(8) . . . . ?
C10 C9 N4 P1B 33.1(8) . . . . ?
N5B P1B N4 C11 -169.0(12) . . . . ?
O4B P1B N4 C11 -49.6(13) . . . . ?
N5 P1B N4 C11 -161.3(12) . . . . ?
O4A P1B N4 C11 -57.5(14) . . . . ?
N4B P1B N4 C11 -93(8) . . . . ?
S1A P1B N4 C11 69.3(12) . . . . ?
S1B P1B N4 C11 59.4(12) . . . . ?
N5B P1B N4 P1A 177.3(17) . . . . ?
O4B P1B N4 P1A -63.3(15) . . . . ?
N5 P1B N4 P1A -175.0(16) . . . . ?
O4A P1B N4 P1A -71.3(15) . . . . ?
N4B P1B N4 P1A -107(8) . . . . ?
S1A P1B N4 P1A 55.6(15) . . . . ?
S1B P1B N4 P1A 45.6(14) . . . . ?
N5B P1B N4 C9 -18.7(9) . . . . ?
O4B P1B N4 C9 100.7(8) . . . . ?
N5 P1B N4 C9 -11.0(8) . . . . ?
O4A P1B N4 C9 92.7(8) . . . . ?
N4B P1B N4 C9 57(8) . . . . ?
S1A P1B N4 C9 -140.4(6) . . . . ?
S1B P1B N4 C9 -150.4(6) . . . . ?
C9 C10 N5 C12A 156.6(9) . . . . ?
N5B C10 N5 C12A 84(4) . . . . ?
C9 C10 N5 P1B 39.1(7) . . . . ?
N5B C10 N5 P1B -33(3) . . . . ?
C9 C10 N5 P1A 36.5(6) . . . . ?
N5B C10 N5 P1A -36(3) . . . . ?
N5B P1B N5 C10 71(5) . . . . ?
O4B P1B N5 C10 -122.8(6) . . . . ?
O4A P1B N5 C10 -133.4(6) . . . . ?
N4 P1B N5 C10 -16.3(8) . . . . ?
N4B P1B N5 C10 -22.4(8) . . . . ?
S1A P1B N5 C10 104.6(6) . . . . ?
S1B P1B N5 C10 91.7(7) . . . . ?
N5B P1B N5 C12A -59(5) . . . . ?
O4B P1B N5 C12A 106.9(7) . . . . ?
O4A P1B N5 C12A 96.3(7) . . . . ?
N4 P1B N5 C12A -146.7(8) . . . . ?
N4B P1B N5 C12A -152.8(7) . . . . ?
S1A P1B N5 C12A -25.7(8) . . . . ?
S1B P1B N5 C12A -38.6(10) . . . . ?
N5B P1B N5 P1A 93(6) . . . . ?
O4B P1B N5 P1A -101.4(18) . . . . ?
O4A P1B N5 P1A -112.1(18) . . . . ?
N4 P1B N5 P1A 5.0(16) . . . . ?
N4B P1B N5 P1A -1.1(16) . . . . ?
S1A P1B N5 P1A 126.0(18) . . . . ?
S1B P1B N5 P1A 113.1(18) . . . . ?
N4 P1A N5 C10 -14.8(8) . . . . ?
O4B P1A N5 C10 -131.3(6) . . . . ?
N4B P1A N5 C10 -21.8(7) . . . . ?
N5B P1A N5 C10 82(5) . . . . ?
O4A P1A N5 C10 -139.7(6) . . . . ?
S1B P1A N5 C10 105.1(6) . . . . ?
S1A P1A N5 C10 113.4(5) . . . . ?
N4 P1A N5 C12A -145.0(8) . . . . ?
O4B P1A N5 C12A 98.4(7) . . . . ?
N4B P1A N5 C12A -152.1(8) . . . . ?
N5B P1A N5 C12A -48(5) . . . . ?
O4A P1A N5 C12A 90.1(7) . . . . ?
S1B P1A N5 C12A -25.1(9) . . . . ?
S1A P1A N5 C12A -16.9(8) . . . . ?
N4 P1A N5 P1B -174.2(19) . . . . ?
O4B P1A N5 P1B 69.3(17) . . . . ?
N4B P1A N5 P1B 178.8(18) . . . . ?
N5B P1A N5 P1B -78(5) . . . . ?
O4A P1A N5 P1B 61.0(16) . . . . ?
S1B P1A N5 P1B -54.3(16) . . . . ?
S1A P1A N5 P1B -46.0(16) . . . . ?
C10 C9 N4B C11B -178.6(9) . . . . ?
N4 C9 N4B C11B -146(9) . . . . ?
C10 C9 N4B P1A 23.8(10) . . . . ?
N4 C9 N4B P1A 57(7) . . . . ?
C10 C9 N4B P1B 23.7(8) . . . . ?
N4 C9 N4B P1B 57(7) . . . . ?
N4 P1A N4B C9 -107(9) . . . . ?
O4B P1A N4B C9 97.4(9) . . . . ?
N5B P1A N4B C9 -7.6(9) . . . . ?
O4A P1A N4B C9 86.7(9) . . . . ?
N5 P1A N4B C9 -1.2(9) . . . . ?
S1B P1A N4B C9 -134.3(7) . . . . ?
S1A P1A N4B C9 -120.0(8) . . . . ?
N4 P1A N4B C11B 96(9) . . . . ?
O4B P1A N4B C11B -59.5(12) . . . . ?
N5B P1A N4B C11B -164.6(11) . . . . ?
O4A P1A N4B C11B -70.3(13) . . . . ?
N5 P1A N4B C11B -158.2(11) . . . . ?
S1B P1A N4B C11B 68.7(11) . . . . ?
S1A P1A N4B C11B 83.0(11) . . . . ?
N4 P1A N4B P1B -107(9) . . . . ?
O4B P1A N4B P1B 97.8(15) . . . . ?
N5B P1A N4B P1B -7.3(13) . . . . ?
O4A P1A N4B P1B 87.1(14) . . . . ?
N5 P1A N4B P1B -0.9(13) . . . . ?
S1B P1A N4B P1B -133.9(15) . . . . ?
S1A P1A N4B P1B -119.6(16) . . . . ?
N5B P1B N4B C9 -9.1(9) . . . . ?
O4B P1B N4B C9 108.9(7) . . . . ?
N5 P1B N4B C9 -1.4(8) . . . . ?
O4A P1B N4B C9 100.3(8) . . . . ?
N4 P1B N4B C9 -113(8) . . . . ?
S1A P1B N4B C9 -132.3(6) . . . . ?
S1B P1B N4B C9 -141.8(7) . . . . ?
N5B P1B N4B C11B -163.6(12) . . . . ?
O4B P1B N4B C11B -45.6(13) . . . . ?
N5 P1B N4B C11B -155.8(12) . . . . ?
O4A P1B N4B C11B -54.2(14) . . . . ?
N4 P1B N4B C11B 92(8) . . . . ?
S1A P1B N4B C11B 73.3(12) . . . . ?
S1B P1B N4B C11B 63.7(12) . . . . ?
N5B P1B N4B P1A 171.3(16) . . . . ?
O4B P1B N4B P1A -70.8(14) . . . . ?
N5 P1B N4B P1A 179.0(15) . . . . ?
O4A P1B N4B P1A -79.4(14) . . . . ?
N4 P1B N4B P1A 67(8) . . . . ?
S1A P1B N4B P1A 48.1(14) . . . . ?
S1B P1B N4B P1A 38.5(13) . . . . ?
O4B P1B N5B C10 -111.6(7) . . . . ?
N5 P1B N5B C10 -97(6) . . . . ?
O4A P1B N5B C10 -122.2(7) . . . . ?
N4 P1B N5B C10 -3.5(9) . . . . ?
N4B P1B N5B C10 -9.9(9) . . . . ?
S1A P1B N5B C10 114.3(7) . . . . ?
S1B P1B N5B C10 101.3(8) . . . . ?
O4B P1B N5B C12B 82.5(12) . . . . ?
N5 P1B N5B C12B 98(6) . . . . ?
O4A P1B N5B C12B 71.9(12) . . . . ?
N4 P1B N5B C12B -169.4(11) . . . . ?
N4B P1B N5B C12B -175.7(11) . . . . ?
S1A P1B N5B C12B -51.6(12) . . . . ?
S1B P1B N5B C12B -64.6(13) . . . . ?
O4B P1B N5B P1A -110.9(19) . . . . ?
N5 P1B N5B P1A -96(6) . . . . ?
O4A P1B N5B P1A -121.4(19) . . . . ?
N4 P1B N5B P1A -2.8(17) . . . . ?
N4B P1B N5B P1A -9.1(17) . . . . ?
S1A P1B N5B P1A 115.0(19) . . . . ?
S1B P1B N5B P1A 102.1(19) . . . . ?
N5 C10 N5B P1B 135(4) . . . . ?
C9 C10 N5B P1B 24.3(9) . . . . ?
N5 C10 N5B C12B -56(4) . . . . ?
C9 C10 N5B C12B -166.5(6) . . . . ?
N5 C10 N5B P1A 135(4) . . . . ?
C9 C10 N5B P1A 24.2(7) . . . . ?
N4 P1A N5B P1B 177(2) . . . . ?
O4B P1A N5B P1B 59.1(18) . . . . ?
N4B P1A N5B P1B 169.6(19) . . . . ?
O4A P1A N5B P1B 51.4(17) . . . . ?
N5 P1A N5B P1B 93(6) . . . . ?
S1B P1A N5B P1B -65.5(18) . . . . ?
S1A P1A N5B P1B -56.6(18) . . . . ?
N4 P1A N5B C10 -3.9(8) . . . . ?
O4B P1A N5B C10 -121.6(6) . . . . ?
N4B P1A N5B C10 -11.1(8) . . . . ?
O4A P1A N5B C10 -129.2(6) . . . . ?
N5 P1A N5B C10 -88(5) . . . . ?
S1B P1A N5B C10 113.9(6) . . . . ?
S1A P1A N5B C10 122.7(6) . . . . ?
N4 P1A N5B C12B -167.7(13) . . . . ?
O4B P1A N5B C12B 74.6(12) . . . . ?
N4B P1A N5B C12B -175.0(12) . . . . ?
O4A P1A N5B C12B 66.9(12) . . . . ?
N5 P1A N5B C12B 108(6) . . . . ?
S1B P1A N5B C12B -50.0(13) . . . . ?
S1A P1A N5B C12B -41.1(13) . . . . ?
